data_4335759
loop_
_publ_author_name
'Nikolay P. Tsvetkov'
'Chun-Hsing Chen'
'Jos\'e G. Andino'
'Richard L. Lord'
'Maren Pink'
'Ren\'e W. Buell'
'Kenneth G. Caulton'

_publ_section_title
;
 Synthesis and Oxidative Reactivity of 2,2'-Pyridylpyrrolide Complexes of
 Ni(II)
;
_journal_name_full 'Inorganic Chemistry'
_journal_page_first 9511
_journal_page_last 9521
_journal_paper_doi 10.1021/ic4011746
_journal_volume 52
_journal_year 2013
_chemical_formula_moiety 'C32.50 H21 Cl1.00 F12 N6 Ni1 O2'
_chemical_formula_sum 'C32.5 H21 Cl F12 N6 Ni O2'
_chemical_formula_weight 849.70
_space_group_IT_number 2
_symmetry_cell_setting triclinic
_symmetry_space_group_name_Hall '-P 1'
_symmetry_space_group_name_H-M 'P -1'
_atom_sites_solution_hydrogens geom
_atom_sites_solution_primary direct
_audit_creation_date 10-07-15
_audit_creation_method CRYSTALS_ver_14.06
_cell_angle_alpha 99.4930(10)
_cell_angle_beta 102.1210(10)
_cell_angle_gamma 105.6180(10)
_cell_formula_units_Z 2
_cell_length_a 9.0789(4)
_cell_length_b 11.1534(5)
_cell_length_c 18.2342(8)
_cell_measurement_reflns_used 9648
_cell_measurement_temperature 150
_cell_measurement_theta_max 30
_cell_measurement_theta_min 3
_cell_volume 1689.82(13)
_computing_cell_refinement 'Apex2 (Bruker AXS, 2006)'
_computing_data_collection 'Apex2 (Bruker AXS, 2006)'
_computing_data_reduction 'Apex2 (Bruker AXS, 2006)'
_computing_molecular_graphics 'CAMERON (Watkin et al., 1996)'
_computing_publication_material 'CRYSTALS (Betteridge et al., 2003)'
_computing_structure_refinement 'CRYSTALS (Betteridge et al., 2003)'
_computing_structure_solution 'SIR92 (Altomare et al., 1994)'
_diffrn_ambient_temperature 150
_diffrn_measured_fraction_theta_full 0.996
_diffrn_measured_fraction_theta_max 0.992
_diffrn_measurement_device Area
_diffrn_measurement_device_type 'Bruker Kappa Apex2'
_diffrn_measurement_method '\f & \w scans'
_diffrn_radiation_monochromator graphite
_diffrn_radiation_type 'Mo K\a'
_diffrn_radiation_wavelength 0.71073
_diffrn_reflns_av_R_equivalents 0.025
_diffrn_reflns_limit_h_max 12
_diffrn_reflns_limit_h_min -12
_diffrn_reflns_limit_k_max 15
_diffrn_reflns_limit_k_min -15
_diffrn_reflns_limit_l_max 25
_diffrn_reflns_limit_l_min -25
_diffrn_reflns_number 52114
_diffrn_reflns_theta_full 29.632
_diffrn_reflns_theta_max 30.236
_diffrn_reflns_theta_min 1.175
_diffrn_standards_number 0
_exptl_absorpt_coefficient_mu 0.762
_exptl_absorpt_correction_T_max 0.76
_exptl_absorpt_correction_T_min 0.66
_exptl_absorpt_correction_type multi-scan
_exptl_absorpt_process_details 'DENZO/SCALEPACK (Otwinowski & Minor, 1997)'
_exptl_crystal_colour green
_exptl_crystal_density_diffrn 1.670
_exptl_crystal_description prism
_exptl_crystal_F_000 854
_exptl_crystal_size_max 0.759
_exptl_crystal_size_mid 0.536
_exptl_crystal_size_min 0.354
_refine_diff_density_max 1.90
_refine_diff_density_min -1.01
_refine_ls_extinction_method none
_refine_ls_goodness_of_fit_ref 0.9924
_refine_ls_hydrogen_treatment none
_refine_ls_matrix_type full
_refine_ls_number_parameters 503
_refine_ls_number_reflns 9998
_refine_ls_number_restraints 4
_refine_ls_R_factor_all 0.0412
_refine_ls_R_factor_gt 0.0397
_refine_ls_shift/su_max 0.0045803
_refine_ls_shift/su_mean 0.0001656
_refine_ls_structure_factor_coef Fsqd
_refine_ls_weighting_details
;
 Method= Modified Sheldrick 
 w=1/[\s^2^(F^2^) + ( 0.07P)^2^ + 2.07P] 
 ,where P=(max(Fo^2^,0) + 2Fc^2^)/3 
;
_refine_ls_weighting_scheme calc
_refine_ls_wR_factor_all 0.1099
_refine_ls_wR_factor_gt 0.1051
_refine_ls_wR_factor_ref 0.1099
_reflns_limit_h_max 12
_reflns_limit_h_min -12
_reflns_limit_k_max 15
_reflns_limit_k_min -15
_reflns_limit_l_max 25
_reflns_limit_l_min 0
_reflns_number_gt 9648
_reflns_number_total 9998
_reflns_threshold_expression I>2.0\s(I)
_oxford_diffrn_Wilson_B_factor 1.76
_oxford_diffrn_Wilson_scale 46.09
_oxford_refine_ls_r_factor_ref 0.0412
_oxford_refine_ls_scale 0.14521(5)
_oxford_reflns_number_all 9998
_oxford_reflns_threshold_expression_ref I>-10.0\s(I)
_oxford_structure_analysis_title 'mo_10062_0m in P-1'
_cod_data_source_file ic4011746_si_003.cif
_cod_data_source_block 10062
_cod_original_sg_symbol_H-M 'P -1 '
_cod_original_formula_sum 'C32.50 H21 Cl1.00 F12 N6 Ni1 O2'
_cod_database_code 4335759

loop_
_symmetry_equiv_pos_as_xyz
x,y,z
-x,-y,-z

loop_
_atom_site_label
_atom_site_type_symbol
_atom_site_fract_x
_atom_site_fract_y
_atom_site_fract_z
_atom_site_U_iso_or_equiv
_atom_site_occupancy
_atom_site_adp_type
_atom_site_refinement_flags_posn
_atom_site_refinement_flags_occupancy
_atom_site_disorder_assembly
_atom_site_disorder_group
Ni1 Ni 0.63239(2) 0.173338(17) 0.234179(10) 0.0173 1.0000 Uani . . . .
Cl1 Cl 0.3330(6) 0.5328(4) 0.4894(2) 0.0510(10) 0.237(5) Uiso D P 1 2
Cl2 Cl 0.6339(5) 0.5227(6) 0.5312(3) 0.0734(14) 0.237(5) Uiso D P 1 2
Cl11 Cl 0.2965(5) 0.5294(3) 0.47949(18) 0.0422(8) 0.263(5) Uiso D P 1 3
Cl21 Cl 0.6016(4) 0.4741(3) 0.5017(2) 0.0511(10) 0.263(5) Uiso D P 1 3
F1 F 1.11714(18) 0.46456(13) 0.11285(10) 0.0525 1.0000 Uani . . . .
F2 F 1.27983(13) 0.42151(13) 0.20040(8) 0.0442 1.0000 Uani . . . .
F3 F 1.22419(15) 0.32006(12) 0.08214(7) 0.0402 1.0000 Uani . . . .
F4 F 0.59475(15) -0.07068(13) 0.05537(8) 0.0456 1.0000 Uani . . . .
F5 F 0.72508(17) -0.11944(10) 0.15192(7) 0.0424 1.0000 Uani . . . .
F6 F 0.80442(16) -0.11967(11) 0.04834(8) 0.0437 1.0000 Uani . . . .
F7 F 0.53987(16) -0.34336(11) 0.29755(8) 0.0419 1.0000 Uani . . . .
F8 F 0.64126(15) -0.27698(12) 0.42029(7) 0.0414 1.0000 Uani . . . .
F9 F 0.40970(14) -0.26891(13) 0.36875(8) 0.0448 1.0000 Uani . . . .
F10 F 1.02579(15) 0.18234(12) 0.47978(7) 0.0430 1.0000 Uani . . . .
F11 F 0.87057(16) 0.29223(12) 0.44867(7) 0.0441 1.0000 Uani . . . .
F12 F 1.01550(14) 0.25028(11) 0.37539(7) 0.0386 1.0000 Uani . . . .
O1 O 0.52432(14) 0.23829(12) 0.14181(8) 0.0290 1.0000 Uani . . . .
O2 O 0.47969(16) 0.23435(12) 0.29565(9) 0.0338 1.0000 Uani . . . .
N1 N 0.79433(15) 0.35423(12) 0.28098(7) 0.0209 1.0000 Uani . . . .
N2 N 0.80999(15) 0.16166(11) 0.18000(7) 0.0181 1.0000 Uani . . . .
N3 N 0.45262(15) -0.00033(12) 0.18550(7) 0.0194 1.0000 Uani . . . .
N4 N 0.68856(15) 0.06667(12) 0.31249(7) 0.0186 1.0000 Uani . . . .
N5 N 0.59427(15) 0.34177(12) 0.12084(8) 0.0223 1.0000 Uani . . . .
N6 N 0.37724(17) 0.15197(14) 0.31968(8) 0.0245 1.0000 Uani . . . .
C1 C 0.7797(2) 0.44402(16) 0.33519(10) 0.0273 1.0000 Uani . . . .
C2 C 0.8887(2) 0.56552(18) 0.36248(13) 0.0377 1.0000 Uani . . . .
C3 C 1.0181(3) 0.59487(19) 0.33287(16) 0.0481 1.0000 Uani . . . .
C4 C 1.0343(2) 0.50310(18) 0.27637(14) 0.0393 1.0000 Uani . . . .
C5 C 0.91991(18) 0.38265(14) 0.25101(9) 0.0222 1.0000 Uani . . . .
C6 C 0.92430(17) 0.27694(13) 0.19309(8) 0.0188 1.0000 Uani . . . .
C7 C 1.02631(18) 0.26684(14) 0.14566(9) 0.0202 1.0000 Uani . . . .
C8 C 0.97349(18) 0.13922(15) 0.10307(8) 0.0212 1.0000 Uani . . . .
C9 C 0.84170(18) 0.07963(14) 0.12612(8) 0.0197 1.0000 Uani . . . .
C10 C 1.1602(2) 0.36649(17) 0.13603(11) 0.0294 1.0000 Uani . . . .
C11 C 0.7426(2) -0.05557(15) 0.09617(10) 0.0278 1.0000 Uani . . . .
C12 C 0.33256(19) -0.02235(15) 0.12278(9) 0.0247 1.0000 Uani . . . .
C13 C 0.2046(2) -0.13346(16) 0.09846(10) 0.0291 1.0000 Uani . . . .
C14 C 0.2020(2) -0.22678(17) 0.14049(11) 0.0321 1.0000 Uani . . . .
C15 C 0.3259(2) -0.20601(16) 0.20464(10) 0.0288 1.0000 Uani . . . .
C16 C 0.45095(17) -0.09104(14) 0.22672(8) 0.0196 1.0000 Uani . . . .
C17 C 0.58542(17) -0.05454(14) 0.29517(8) 0.0183 1.0000 Uani . . . .
C18 C 0.63194(18) -0.11948(15) 0.35133(8) 0.0207 1.0000 Uani . . . .
C19 C 0.76924(19) -0.03353(16) 0.40489(9) 0.0230 1.0000 Uani . . . .
C20 C 0.79855(18) 0.07836(15) 0.37874(8) 0.0212 1.0000 Uani . . . .
C21 C 0.5569(2) -0.25018(17) 0.35894(10) 0.0279 1.0000 Uani . . . .
C22 C 0.9261(2) 0.19983(16) 0.41917(10) 0.0290 1.0000 Uani . . . .
C23 C 0.5988(2) 0.45793(16) 0.15911(10) 0.0273 1.0000 Uani . . . .
C24 C 0.6654(3) 0.56651(18) 0.13553(13) 0.0368 1.0000 Uani . . . .
C25 C 0.7268(3) 0.5566(2) 0.07259(13) 0.0423 1.0000 Uani . . . .
C26 C 0.7226(3) 0.4373(2) 0.03508(12) 0.0409 1.0000 Uani . . . .
C27 C 0.6566(2) 0.32996(18) 0.06005(10) 0.0307 1.0000 Uani . . . .
C28 C 0.2246(2) 0.10331(19) 0.27739(11) 0.0314 1.0000 Uani . . . .
C29 C 0.1157(2) 0.0172(2) 0.30147(14) 0.0420 1.0000 Uani . . . .
C30 C 0.1635(3) -0.0192(2) 0.36917(16) 0.0479 1.0000 Uani . . . .
C31 C 0.3194(3) 0.0333(3) 0.41148(13) 0.0480 1.0000 Uani . . . .
C32 C 0.4255(2) 0.1190(2) 0.38638(10) 0.0362 1.0000 Uani . . . .
C33 C 0.4554(7) 0.4483(8) 0.4569(4) 0.0392(18) 0.237(5) Uiso D P 1 2
C331 C 0.4084(5) 0.4399(5) 0.4410(2) 0.0251(12) 0.263(5) Uiso D P 1 3
H11 H 0.6908 0.4229 0.3558 0.0312 1.0000 Uiso R . . .
H21 H 0.8744 0.6272 0.4006 0.0443 1.0000 Uiso R . . .
H31 H 1.0954 0.6774 0.3505 0.0571 1.0000 Uiso R . . .
H41 H 1.1225 0.5220 0.2551 0.0472 1.0000 Uiso R . . .
H81 H 1.0179 0.1015 0.0662 0.0256 1.0000 Uiso R . . .
H121 H 0.3359 0.0409 0.0935 0.0291 1.0000 Uiso R . . .
H131 H 0.1206 -0.1454 0.0542 0.0344 1.0000 Uiso R . . .
H141 H 0.1157 -0.3043 0.1252 0.0380 1.0000 Uiso R . . .
H151 H 0.3259 -0.2692 0.2338 0.0348 1.0000 Uiso R . . .
H191 H 0.8297 -0.0490 0.4495 0.0269 1.0000 Uiso R . . .
H231 H 0.5547 0.4645 0.2019 0.0321 1.0000 Uiso R . . .
H241 H 0.6692 0.6480 0.1629 0.0440 1.0000 Uiso R . . .
H251 H 0.7707 0.6305 0.0551 0.0488 1.0000 Uiso R . . .
H261 H 0.7662 0.4290 -0.0078 0.0483 1.0000 Uiso R . . .
H271 H 0.6553 0.2482 0.0343 0.0370 1.0000 Uiso R . . .
H281 H 0.1916 0.1285 0.2310 0.0377 1.0000 Uiso R . . .
H291 H 0.0079 -0.0166 0.2720 0.0514 1.0000 Uiso R . . .
H301 H 0.0907 -0.0806 0.3856 0.0590 1.0000 Uiso R . . .
H311 H 0.3535 0.0108 0.4587 0.0602 1.0000 Uiso R . . .
H321 H 0.5331 0.1547 0.4160 0.0430 1.0000 Uiso R . . .
H331 H 0.4137 0.3595 0.4545 0.0433 0.237(5) Uiso R P 1 2
H332 H 0.4677 0.4596 0.4078 0.0433 0.237(5) Uiso R P 1 2
H3311 H 0.3511 0.3516 0.4322 0.0457 0.263(5) Uiso R P 1 3
H3312 H 0.4170 0.4604 0.3932 0.0457 0.263(5) Uiso R P 1 3

loop_
_atom_site_aniso_label
_atom_site_aniso_U_11
_atom_site_aniso_U_22
_atom_site_aniso_U_33
_atom_site_aniso_U_23
_atom_site_aniso_U_13
_atom_site_aniso_U_12
Ni1 0.01786(10) 0.01351(9) 0.01870(9) 0.00420(6) 0.00375(7) 0.00286(7)
F1 0.0555(8) 0.0325(6) 0.0868(11) 0.0366(7) 0.0353(8) 0.0157(6)
F2 0.0230(5) 0.0441(7) 0.0503(7) -0.0072(5) 0.0113(5) -0.0043(5)
F3 0.0393(6) 0.0402(6) 0.0434(6) 0.0090(5) 0.0263(5) 0.0051(5)
F4 0.0321(6) 0.0388(6) 0.0446(7) -0.0116(5) -0.0013(5) -0.0018(5)
F5 0.0634(8) 0.0174(5) 0.0465(7) 0.0097(4) 0.0239(6) 0.0047(5)
F6 0.0516(7) 0.0239(5) 0.0500(7) -0.0102(5) 0.0264(6) 0.0041(5)
F7 0.0501(7) 0.0228(5) 0.0482(7) 0.0084(5) 0.0067(6) 0.0093(5)
F8 0.0404(6) 0.0407(6) 0.0465(7) 0.0309(6) 0.0036(5) 0.0120(5)
F9 0.0285(6) 0.0516(7) 0.0653(8) 0.0381(7) 0.0199(6) 0.0104(5)
F10 0.0440(7) 0.0337(6) 0.0346(6) 0.0001(5) -0.0192(5) 0.0128(5)
F11 0.0531(7) 0.0319(6) 0.0371(6) -0.0100(5) -0.0069(5) 0.0223(6)
F12 0.0278(5) 0.0279(5) 0.0482(7) 0.0083(5) -0.0010(5) -0.0017(4)
O1 0.0242(5) 0.0220(5) 0.0364(6) 0.0175(5) 0.0008(5) -0.0004(4)
O2 0.0345(7) 0.0238(6) 0.0494(8) 0.0101(5) 0.0234(6) 0.0092(5)
N1 0.0207(6) 0.0162(5) 0.0229(6) 0.0008(4) 0.0042(4) 0.0049(5)
N2 0.0203(5) 0.0133(5) 0.0180(5) 0.0022(4) 0.0041(4) 0.0027(4)
N3 0.0198(6) 0.0167(5) 0.0186(5) 0.0049(4) 0.0023(4) 0.0028(4)
N4 0.0192(5) 0.0178(5) 0.0168(5) 0.0032(4) 0.0032(4) 0.0043(4)
N5 0.0203(6) 0.0182(6) 0.0265(6) 0.0100(5) 0.0027(5) 0.0033(5)
N6 0.0240(6) 0.0258(6) 0.0265(6) 0.0057(5) 0.0101(5) 0.0102(5)
C1 0.0261(7) 0.0222(7) 0.0297(8) -0.0023(6) 0.0065(6) 0.0071(6)
C2 0.0300(9) 0.0247(8) 0.0464(10) -0.0133(7) 0.0060(8) 0.0058(7)
C3 0.0314(9) 0.0213(8) 0.0742(16) -0.0183(9) 0.0153(10) -0.0032(7)
C4 0.0269(8) 0.0207(8) 0.0606(13) -0.0076(8) 0.0171(8) -0.0021(7)
C5 0.0188(6) 0.0156(6) 0.0287(7) 0.0008(5) 0.0050(5) 0.0033(5)
C6 0.0183(6) 0.0138(6) 0.0227(6) 0.0040(5) 0.0047(5) 0.0032(5)
C7 0.0203(6) 0.0180(6) 0.0228(6) 0.0069(5) 0.0059(5) 0.0052(5)
C8 0.0247(7) 0.0216(7) 0.0187(6) 0.0056(5) 0.0062(5) 0.0088(5)
C9 0.0237(7) 0.0153(6) 0.0182(6) 0.0025(5) 0.0044(5) 0.0046(5)
C10 0.0270(8) 0.0245(7) 0.0391(9) 0.0100(7) 0.0146(7) 0.0059(6)
C11 0.0329(8) 0.0184(7) 0.0282(7) -0.0015(6) 0.0115(6) 0.0037(6)
C12 0.0244(7) 0.0220(7) 0.0230(7) 0.0083(5) -0.0002(5) 0.0030(6)
C13 0.0257(7) 0.0232(7) 0.0290(8) 0.0062(6) -0.0047(6) 0.0016(6)
C14 0.0270(8) 0.0208(7) 0.0373(9) 0.0077(6) -0.0032(7) -0.0019(6)
C15 0.0261(8) 0.0198(7) 0.0345(8) 0.0118(6) 0.0005(6) 0.0002(6)
C16 0.0198(6) 0.0179(6) 0.0204(6) 0.0065(5) 0.0042(5) 0.0046(5)
C17 0.0189(6) 0.0179(6) 0.0182(6) 0.0065(5) 0.0052(5) 0.0046(5)
C18 0.0223(7) 0.0220(7) 0.0213(6) 0.0098(5) 0.0074(5) 0.0086(5)
C19 0.0241(7) 0.0276(7) 0.0198(6) 0.0086(5) 0.0048(5) 0.0113(6)
C20 0.0214(6) 0.0226(7) 0.0180(6) 0.0029(5) 0.0020(5) 0.0082(5)
C21 0.0262(7) 0.0273(8) 0.0345(8) 0.0174(6) 0.0075(6) 0.0099(6)
C22 0.0299(8) 0.0246(7) 0.0249(7) -0.0005(6) -0.0064(6) 0.0108(6)
C23 0.0278(8) 0.0238(7) 0.0338(8) 0.0105(6) 0.0103(6) 0.0100(6)
C24 0.0423(10) 0.0200(7) 0.0485(11) 0.0122(7) 0.0115(8) 0.0086(7)
C25 0.0457(11) 0.0319(9) 0.0481(11) 0.0233(9) 0.0127(9) 0.0017(8)
C26 0.0462(11) 0.0453(11) 0.0322(9) 0.0166(8) 0.0161(8) 0.0072(9)
C27 0.0351(9) 0.0278(8) 0.0261(7) 0.0050(6) 0.0063(6) 0.0073(7)
C28 0.0276(8) 0.0386(9) 0.0298(8) 0.0086(7) 0.0069(6) 0.0138(7)
C29 0.0282(9) 0.0438(11) 0.0499(12) 0.0029(9) 0.0149(8) 0.0062(8)
C30 0.0532(13) 0.0450(12) 0.0679(15) 0.0264(11) 0.0436(12) 0.0229(10)
C31 0.0572(13) 0.0751(16) 0.0433(11) 0.0354(11) 0.0337(10) 0.0435(13)
C32 0.0319(9) 0.0605(13) 0.0242(7) 0.0106(8) 0.0110(7) 0.0243(9)

loop_
_atom_type_symbol
_atom_type_scat_dispersion_real
_atom_type_scat_dispersion_imag
_atom_type_scat_Cromer_Mann_a1
_atom_type_scat_Cromer_Mann_b1
_atom_type_scat_Cromer_Mann_a2
_atom_type_scat_Cromer_Mann_b2
_atom_type_scat_Cromer_Mann_a3
_atom_type_scat_Cromer_Mann_b3
_atom_type_scat_Cromer_Mann_a4
_atom_type_scat_Cromer_Mann_b4
_atom_type_scat_Cromer_Mann_c
_atom_type_scat_source
C 0.0033 0.0016 2.3100 20.8439 1.0200 10.2075 1.5886 0.5687 0.8650 51.6512 0.2156 'International Tables Vol C 4.2.6.8 and 6.1.1.4'
H 0.0000 0.0000 0.4930 10.5109 0.3229 26.1257 0.1402 3.1424 0.0408 57.7998 0.0030 'International Tables Vol C 4.2.6.8 and 6.1.1.4'
N 0.0061 0.0033 12.2126 0.0057 3.1322 9.8933 2.0125 28.9975 1.1663 0.5826 -11.5290 'International Tables Vol C 4.2.6.8 and 6.1.1.4'
O 0.0106 0.0060 3.0485 13.2771 2.2868 5.7011 1.5463 0.3239 0.8670 32.9089 0.2508 'International Tables Vol C 4.2.6.8 and 6.1.1.4'
F 0.0171 0.0103 3.5392 10.2825 2.6412 4.2944 1.5170 0.2615 1.0243 26.1476 0.2776 'International Tables Vol C 4.2.6.8 and 6.1.1.4'
Ni 0.3393 1.1124 12.8376 3.8785 7.2920 0.2565 4.4438 12.1763 2.3800 66.3421 1.0341 'International Tables Vol C 4.2.6.8 and 6.1.1.4'
Cl 0.1484 0.1585 11.4604 0.0104 7.1964 1.1662 6.2556 18.5194 1.6455 47.7784 -9.5574 'International Tables Vol C 4.2.6.8 and 6.1.1.4'

loop_
_geom_angle_atom_site_label_1
_geom_angle_atom_site_label_2
_geom_angle_atom_site_label_3
_geom_angle
_geom_angle_publ_flag
O1 Ni1 O2 87.30(6) yes
O1 Ni1 N1 90.24(5) yes
O2 Ni1 N1 87.29(5) yes
O1 Ni1 N2 88.86(5) yes
O2 Ni1 N2 165.96(5) yes
N1 Ni1 N2 79.23(5) yes
O1 Ni1 N3 85.96(5) yes
O2 Ni1 N3 88.59(5) yes
N1 Ni1 N3 174.52(5) yes
N2 Ni1 N3 104.60(5) yes
O1 Ni1 N4 165.04(5) yes
O2 Ni1 N4 91.27(5) yes
N1 Ni1 N4 104.58(5) yes
N2 Ni1 N4 95.85(5) yes
N3 Ni1 N4 79.11(5) yes
Ni1 O1 N5 124.07(9) yes
Ni1 O2 N6 120.97(10) yes
Ni1 N1 C1 125.11(11) yes
Ni1 N1 C5 115.62(10) yes
C1 N1 C5 119.21(14) yes
Ni1 N2 C6 112.72(9) yes
Ni1 N2 C9 140.47(10) yes
C6 N2 C9 106.02(12) yes
Ni1 N3 C12 124.96(10) yes
Ni1 N3 C16 115.46(10) yes
C12 N3 C16 119.14(13) yes
Ni1 N4 C17 113.72(9) yes
Ni1 N4 C20 140.07(11) yes
C17 N4 C20 106.21(12) yes
O1 N5 C23 119.60(14) yes
O1 N5 C27 119.44(14) yes
C23 N5 C27 120.93(14) yes
O2 N6 C28 119.25(15) yes
O2 N6 C32 119.91(16) yes
C28 N6 C32 120.84(16) yes
N1 C1 C2 122.80(16) yes
N1 C1 H11 118.4 no
C2 C1 H11 118.8 no
C1 C2 C3 118.39(16) yes
C1 C2 H21 120.7 no
C3 C2 H21 120.9 no
C2 C3 C4 119.43(17) yes
C2 C3 H31 120.5 no
C4 C3 H31 120.1 no
C3 C4 C5 119.43(18) yes
C3 C4 H41 120.5 no
C5 C4 H41 120.1 no
C4 C5 N1 120.74(14) yes
C4 C5 C6 124.91(15) yes
N1 C5 C6 114.33(13) yes
C5 C6 N2 117.20(13) yes
C5 C6 C7 133.00(13) yes
N2 C6 C7 109.80(12) yes
C6 C7 C8 106.92(13) yes
C6 C7 C10 129.65(14) yes
C8 C7 C10 123.37(14) yes
C7 C8 C9 105.17(13) yes
C7 C8 H81 127.6 no
C9 C8 H81 127.2 no
C8 C9 N2 112.07(13) yes
C8 C9 C11 125.57(13) yes
N2 C9 C11 122.35(14) yes
C7 C10 F1 112.84(14) yes
C7 C10 F3 111.84(14) yes
F1 C10 F3 105.65(15) yes
C7 C10 F2 114.29(15) yes
F1 C10 F2 105.31(15) yes
F3 C10 F2 106.25(14) yes
C9 C11 F5 113.38(14) yes
C9 C11 F6 111.39(14) yes
F5 C11 F6 106.74(14) yes
C9 C11 F4 113.47(14) yes
F5 C11 F4 105.59(15) yes
F6 C11 F4 105.68(14) yes
N3 C12 C13 122.88(14) yes
N3 C12 H121 118.6 no
C13 C12 H121 118.5 no
C12 C13 C14 118.30(15) yes
C12 C13 H131 120.7 no
C14 C13 H131 121.0 no
C13 C14 C15 119.41(15) yes
C13 C14 H141 120.3 no
C15 C14 H141 120.3 no
C14 C15 C16 119.52(15) yes
C14 C15 H151 120.3 no
C16 C15 H151 120.1 no
C15 C16 N3 120.74(14) yes
C15 C16 C17 125.07(13) yes
N3 C16 C17 114.16(13) yes
C16 C17 N4 117.32(12) yes
C16 C17 C18 132.79(13) yes
N4 C17 C18 109.86(13) yes
C17 C18 C19 106.71(13) yes
C17 C18 C21 130.17(14) yes
C19 C18 C21 123.10(14) yes
C18 C19 C20 105.48(13) yes
C18 C19 H191 127.2 no
C20 C19 H191 127.4 no
C19 C20 N4 111.74(13) yes
C19 C20 C22 125.46(14) yes
N4 C20 C22 122.68(14) yes
C18 C21 F9 113.32(14) yes
C18 C21 F7 114.12(14) yes
F9 C21 F7 105.15(15) yes
C18 C21 F8 111.57(14) yes
F9 C21 F8 105.78(14) yes
F7 C21 F8 106.23(14) yes
C20 C22 F10 110.42(14) yes
C20 C22 F11 112.81(15) yes
F10 C22 F11 105.81(14) yes
C20 C22 F12 114.53(14) yes
F10 C22 F12 106.65(15) yes
F11 C22 F12 106.04(15) yes
N5 C23 C24 120.17(16) yes
N5 C23 H231 119.8 no
C24 C23 H231 120.0 no
C23 C24 C25 119.97(18) yes
C23 C24 H241 119.9 no
C25 C24 H241 120.2 no
C24 C25 C26 118.81(17) yes
C24 C25 H251 120.7 no
C26 C25 H251 120.5 no
C25 C26 C27 120.25(19) yes
C25 C26 H261 119.8 no
C27 C26 H261 119.9 no
C26 C27 N5 119.85(17) yes
C26 C27 H271 119.7 no
N5 C27 H271 120.4 no
N6 C28 C29 120.18(18) yes
N6 C28 H281 120.1 no
C29 C28 H281 119.7 no
C28 C29 C30 119.8(2) yes
C28 C29 H291 120.3 no
C30 C29 H291 119.9 no
C29 C30 C31 118.7(2) yes
C29 C30 H301 120.7 no
C31 C30 H301 120.6 no
C30 C31 C32 120.44(19) yes
C30 C31 H311 119.7 no
C32 C31 H311 119.9 no
C31 C32 N6 120.07(19) yes
C31 C32 H321 119.8 no
N6 C32 H321 120.1 no
Cl2 C33 Cl1 100.2(3) yes
Cl2 C33 H331 111.9 no
Cl1 C33 H331 110.9 no
Cl2 C33 H332 112.4 no
Cl1 C33 H332 111.7 no
H331 C33 H332 109.5 no
Cl21 C331 Cl11 113.3(2) yes
Cl21 C331 H3311 110.1 no
Cl11 C331 H3311 107.8 no
Cl21 C331 H3312 108.7 no
Cl11 C331 H3312 107.3 no
H3311 C331 H3312 109.5 no

loop_
_geom_bond_atom_site_label_1
_geom_bond_atom_site_label_2
_geom_bond_site_symmetry_2
_geom_bond_distance
_geom_bond_publ_flag
Ni1 O1 . 2.1012(12) yes
Ni1 O2 . 2.1331(13) yes
Ni1 N1 . 2.0660(13) yes
Ni1 N2 . 2.0815(12) yes
Ni1 N3 . 2.0798(13) yes
Ni1 N4 . 2.0727(12) yes
Cl1 C33 . 1.77000(11) yes
Cl2 C33 . 1.77000(12) yes
Cl11 C331 . 1.77000(11) yes
Cl21 C331 . 1.77002(12) yes
F1 C10 . 1.357(2) yes
F2 C10 . 1.342(2) yes
F3 C10 . 1.343(2) yes
F4 C11 . 1.342(2) yes
F5 C11 . 1.346(2) yes
F6 C11 . 1.3428(19) yes
F7 C21 . 1.347(2) yes
F8 C21 . 1.3420(19) yes
F9 C21 . 1.350(2) yes
F10 C22 . 1.3507(18) yes
F11 C22 . 1.348(2) yes
F12 C22 . 1.337(2) yes
O1 N5 . 1.3170(16) yes
O2 N6 . 1.3211(18) yes
N1 C1 . 1.3409(19) yes
N1 C5 . 1.350(2) yes
N2 C6 . 1.3650(18) yes
N2 C9 . 1.3599(18) yes
N3 C12 . 1.3401(19) yes
N3 C16 . 1.3551(18) yes
N4 C17 . 1.3629(18) yes
N4 C20 . 1.3582(18) yes
N5 C23 . 1.352(2) yes
N5 C27 . 1.350(2) yes
N6 C28 . 1.348(2) yes
N6 C32 . 1.348(2) yes
C1 C2 . 1.383(2) yes
C1 H11 . 0.950 no
C2 C3 . 1.377(3) yes
C2 H21 . 0.950 no
C3 C4 . 1.388(3) yes
C3 H31 . 0.950 no
C4 C5 . 1.392(2) yes
C4 H41 . 0.950 no
C5 C6 . 1.463(2) yes
C6 C7 . 1.407(2) yes
C7 C8 . 1.404(2) yes
C7 C10 . 1.473(2) yes
C8 C9 . 1.388(2) yes
C8 H81 . 0.950 no
C9 C11 . 1.474(2) yes
C12 C13 . 1.382(2) yes
C12 H121 . 0.950 no
C13 C14 . 1.389(2) yes
C13 H131 . 0.950 no
C14 C15 . 1.380(2) yes
C14 H141 . 0.950 no
C15 C16 . 1.396(2) yes
C15 H151 . 0.950 no
C16 C17 . 1.463(2) yes
C17 C18 . 1.4067(19) yes
C18 C19 . 1.401(2) yes
C18 C21 . 1.477(2) yes
C19 C20 . 1.388(2) yes
C19 H191 . 0.950 no
C20 C22 . 1.479(2) yes
C23 C24 . 1.380(2) yes
C23 H231 . 0.950 no
C24 C25 . 1.379(3) yes
C24 H241 . 0.950 no
C25 C26 . 1.379(3) yes
C25 H251 . 0.950 no
C26 C27 . 1.381(3) yes
C26 H261 . 0.950 no
C27 H271 . 0.950 no
C28 C29 . 1.380(3) yes
C28 H281 . 0.950 no
C29 C30 . 1.382(4) yes
C29 H291 . 0.950 no
C30 C31 . 1.374(4) yes
C30 H301 . 0.950 no
C31 C32 . 1.373(3) yes
C31 H311 . 0.950 no
C32 H321 . 0.950 no
C33 C33 2_666 1.679(10) yes
C33 H331 . 0.950 no
C33 H332 . 0.950 no
C331 H3311 . 0.950 no
C331 H3312 . 0.950 no

loop_
_geom_torsion_atom_site_label_1
_geom_torsion_atom_site_label_2
_geom_torsion_atom_site_label_3
_geom_torsion_atom_site_label_4
_geom_torsion
_geom_torsion_publ_flag
O2 Ni1 O1 N5 107.90(13) no
N1 Ni1 O1 N5 20.63(13) no
N2 Ni1 O1 N5 -58.59(13) no
N3 Ni1 O1 N5 -163.32(13) no
O1 Ni1 O2 N6 119.36(13) no
N1 Ni1 O2 N6 -150.27(13) no
N3 Ni1 O2 N6 33.34(13) no
N4 Ni1 O2 N6 -45.73(13) no
O1 Ni1 N1 C1 94.86(14) no
O1 Ni1 N1 C5 -82.32(12) no
O2 Ni1 N1 C1 7.57(14) no
O2 Ni1 N1 C5 -169.61(12) no
N2 Ni1 N1 C1 -176.35(14) no
N2 Ni1 N1 C5 6.47(11) no
N4 Ni1 N1 C1 -83.04(14) no
N4 Ni1 N1 C5 99.78(11) no
O1 Ni1 N2 C6 81.93(10) no
O1 Ni1 N2 C9 -85.89(16) no
N1 Ni1 N2 C6 -8.52(10) no
N1 Ni1 N2 C9 -176.35(17) no
N3 Ni1 N2 C6 167.46(10) no
N3 Ni1 N2 C9 -0.36(17) no
N4 Ni1 N2 C6 -112.30(10) no
N4 Ni1 N2 C9 79.88(16) no
O1 Ni1 N3 C12 -2.96(14) no
O1 Ni1 N3 C16 -175.31(12) no
O2 Ni1 N3 C12 84.43(14) no
O2 Ni1 N3 C16 -87.92(12) no
N2 Ni1 N3 C12 -90.72(14) no
N2 Ni1 N3 C16 96.93(12) no
N4 Ni1 N3 C12 176.00(14) no
N4 Ni1 N3 C16 3.65(11) no
O2 Ni1 N4 C17 87.18(11) no
O2 Ni1 N4 C20 -92.15(18) no
N1 Ni1 N4 C17 174.71(11) no
N1 Ni1 N4 C20 -4.62(19) no
N2 Ni1 N4 C17 -104.93(11) no
N2 Ni1 N4 C20 75.74(18) no
N3 Ni1 N4 C17 -1.14(11) no
N3 Ni1 N4 C20 179.54(18) no
Ni1 O1 N5 C23 -81.74(18) no
Ni1 O1 N5 C27 100.07(16) no
Ni1 O2 N6 C28 -98.13(18) no
Ni1 O2 N6 C32 82.82(19) no
Ni1 N1 C1 C2 -177.43(14) no
C5 N1 C1 C2 -0.3(3) no
Ni1 N1 C5 C4 178.04(14) no
Ni1 N1 C5 C6 -3.32(17) no
C1 N1 C5 C4 0.7(2) no
C1 N1 C5 C6 179.33(14) no
Ni1 N2 C6 C5 9.59(17) no
Ni1 N2 C6 C7 -170.84(10) no
C9 N2 C6 C5 -178.44(13) no
C9 N2 C6 C7 1.13(17) no
Ni1 N2 C9 C8 167.69(12) no
Ni1 N2 C9 C11 -11.2(3) no
C6 N2 C9 C8 -0.64(17) no
C6 N2 C9 C11 -179.54(14) no
Ni1 N3 C12 C13 -171.11(13) no
C16 N3 C12 C13 1.0(3) no
Ni1 N3 C16 C15 172.61(13) no
Ni1 N3 C16 C17 -5.33(17) no
C12 N3 C16 C15 -0.2(2) no
C12 N3 C16 C17 -178.16(14) no
Ni1 N4 C17 C16 -1.34(18) no
Ni1 N4 C17 C18 -179.68(10) no
C20 N4 C17 C16 178.21(14) no
C20 N4 C17 C18 -0.13(18) no
Ni1 N4 C20 C19 179.56(13) no
Ni1 N4 C20 C22 3.3(3) no
C17 N4 C20 C19 0.21(19) no
C17 N4 C20 C22 -176.04(15) no
O1 N5 C23 C24 -177.09(18) no
C27 N5 C23 C24 1.1(3) no
O1 N5 C27 C26 176.54(18) no
C23 N5 C27 C26 -1.6(3) no
O2 N6 C28 C29 -179.97(18) no
C32 N6 C28 C29 -0.9(3) no
O2 N6 C32 C31 -179.9(2) no
C28 N6 C32 C31 1.1(3) no
N1 C1 C2 C3 -0.4(3) no
C1 C2 C3 C4 0.8(3) no
C2 C3 C4 C5 -0.4(3) no
C3 C4 C5 N1 -0.3(3) no
C3 C4 C5 C6 -178.79(19) no
N1 C5 C6 N2 -4.3(2) no
N1 C5 C6 C7 176.22(16) no
C4 C5 C6 N2 174.25(17) no
C4 C5 C6 C7 -5.2(3) no
N2 C6 C7 C8 -1.22(18) no
N2 C6 C7 C10 176.06(16) no
C5 C6 C7 C8 178.27(16) no
C5 C6 C7 C10 -4.5(3) no
C6 C7 C8 C9 0.78(17) no
C10 C7 C8 C9 -176.71(16) no
C6 C7 C10 F1 -58.0(2) no
C6 C7 C10 F2 62.3(2) no
C6 C7 C10 F3 -176.94(16) no
C8 C7 C10 F1 118.90(19) no
C8 C7 C10 F2 -120.81(18) no
C8 C7 C10 F3 -0.1(3) no
C7 C8 C9 N2 -0.11(18) no
C7 C8 C9 C11 178.75(15) no
N2 C9 C11 F4 65.8(2) no
N2 C9 C11 F5 -54.6(2) no
N2 C9 C11 F6 -175.07(14) no
C8 C9 C11 F4 -112.93(19) no
C8 C9 C11 F5 126.64(18) no
C8 C9 C11 F6 6.2(2) no
N3 C12 C13 C14 -0.9(3) no
C12 C13 C14 C15 0.0(3) no
C13 C14 C15 C16 0.7(3) no
C14 C15 C16 N3 -0.6(3) no
C14 C15 C16 C17 177.10(16) no
N3 C16 C17 N4 4.4(2) no
N3 C16 C17 C18 -177.69(17) no
C15 C16 C17 N4 -173.39(16) no
C15 C16 C17 C18 4.5(3) no
N4 C17 C18 C19 0.02(19) no
N4 C17 C18 C21 178.22(17) no
C16 C17 C18 C19 -177.98(17) no
C16 C17 C18 C21 0.2(3) no
C17 C18 C19 C20 0.11(18) no
C21 C18 C19 C20 -178.26(16) no
C17 C18 C21 F7 58.2(3) no
C17 C18 C21 F8 178.63(16) no
C17 C18 C21 F9 -62.1(2) no
C19 C18 C21 F7 -123.83(18) no
C19 C18 C21 F8 -3.4(2) no
C19 C18 C21 F9 115.85(19) no
C18 C19 C20 N4 -0.2(2) no
C18 C19 C20 C22 175.92(16) no
N4 C20 C22 F10 -175.21(15) no
N4 C20 C22 F11 66.6(2) no
N4 C20 C22 F12 -54.8(2) no
C19 C20 C22 F10 9.1(2) no
C19 C20 C22 F11 -109.1(2) no
C19 C20 C22 F12 129.44(18) no
N5 C23 C24 C25 0.3(3) no
C23 C24 C25 C26 -1.1(4) no
C24 C25 C26 C27 0.6(4) no
C25 C26 C27 N5 0.8(3) no
N6 C28 C29 C30 0.0(3) no
C28 C29 C30 C31 0.8(4) no
C29 C30 C31 C32 -0.7(4) no
C30 C31 C32 N6 -0.2(4) no
